data_7018353
loop_
_publ_author_name
'Merkens, Carina'
'Englert, Ulli'

_publ_section_title
;
 Ordered bimetallic coordination networks featuring rare earth and silver
 cations.
;
_journal_issue 15
_journal_name_full 'Dalton transactions (Cambridge, England : 2003)'
_journal_page_first 4664
_journal_page_last 4673
_journal_paper_doi 10.1039/c2dt11772j
_journal_volume 41
_journal_year 2012
_chemical_formula_moiety 'C24 H26 Ag Eu N4 O9'
_chemical_formula_sum 'C24 H26 Ag Eu N4 O9'
_chemical_formula_weight 774.32
_chemical_name_common 5a
_chemical_name_systematic
;
?
;
_space_group_IT_number 2
_symmetry_cell_setting triclinic
_symmetry_space_group_name_Hall '-P 1'
_symmetry_space_group_name_H-M 'P -1'
_atom_sites_solution_hydrogens geom
_atom_sites_solution_primary patt
_atom_sites_solution_secondary difmap
_audit_creation_method SHELXL-97
_cell_angle_alpha 75.2210(14)
_cell_angle_beta 83.8603(16)
_cell_angle_gamma 89.9936(16)
_cell_formula_units_Z 2
_cell_length_a 6.2589(7)
_cell_length_b 15.4445(16)
_cell_length_c 16.1802(17)
_cell_measurement_reflns_used 9182
_cell_measurement_temperature 100(2)
_cell_measurement_theta_max 30.55
_cell_measurement_theta_min 2.62
_cell_volume 1503.0(3)
_computing_cell_refinement 'BRUKER SAINT'
_computing_data_collection 'BRUKER SMART'
_computing_data_reduction 'BRUKER SAINT'
_computing_structure_refinement 'SHELXL-97 (Sheldrick, 1997)'
_computing_structure_solution 'SHELXS-97 (Sheldrick, 1990)'
_diffrn_ambient_temperature 100(2)
_diffrn_measured_fraction_theta_full 0.993
_diffrn_measured_fraction_theta_max 0.974
_diffrn_measurement_device_type 'CCD Area detector'
_diffrn_measurement_method 'omega scans'
_diffrn_radiation_monochromator 'multilayer optics'
_diffrn_radiation_source microsource
_diffrn_radiation_type MoK\a
_diffrn_radiation_wavelength 0.71073
_diffrn_reflns_av_R_equivalents 0.0290
_diffrn_reflns_av_sigmaI/netI 0.0496
_diffrn_reflns_limit_h_max 8
_diffrn_reflns_limit_h_min -8
_diffrn_reflns_limit_k_max 22
_diffrn_reflns_limit_k_min -21
_diffrn_reflns_limit_l_max 23
_diffrn_reflns_limit_l_min 0
_diffrn_reflns_number 33480
_diffrn_reflns_theta_full 29.00
_diffrn_reflns_theta_max 30.62
_diffrn_reflns_theta_min 2.62
_exptl_absorpt_coefficient_mu 2.771
_exptl_absorpt_correction_T_max 0.6655
_exptl_absorpt_correction_T_min 0.5328
_exptl_absorpt_correction_type multi-scan
_exptl_absorpt_process_details TWINABS
_exptl_crystal_colour colorless
_exptl_crystal_density_diffrn 1.711
_exptl_crystal_density_method 'not measured'
_exptl_crystal_description plate
_exptl_crystal_F_000 760
_exptl_crystal_size_max 0.26
_exptl_crystal_size_mid 0.23
_exptl_crystal_size_min 0.16
_refine_diff_density_max 1.738
_refine_diff_density_min -1.384
_refine_diff_density_rms 0.142
_refine_ls_extinction_method none
_refine_ls_goodness_of_fit_ref 1.049
_refine_ls_hydrogen_treatment mixed
_refine_ls_matrix_type full
_refine_ls_number_parameters 367
_refine_ls_number_reflns 11184
_refine_ls_number_restraints 4
_refine_ls_restrained_S_all 1.050
_refine_ls_R_factor_all 0.0413
_refine_ls_R_factor_gt 0.0387
_refine_ls_shift/su_max 0.010
_refine_ls_shift/su_mean 0.000
_refine_ls_structure_factor_coef Fsqd
_refine_ls_weighting_details 'calc w=1/[\s^2^(Fo^2^)+(0.0621P)^2^+0.0000P] where P=(Fo^2^+2Fc^2^)/3'
_refine_ls_weighting_scheme calc
_refine_ls_wR_factor_gt 0.1033
_refine_ls_wR_factor_ref 0.1045
_reflns_number_gt 10411
_reflns_number_total 11184
_reflns_threshold_expression >2sigma(I)
_cod_data_source_file c2dt11772j.txt
_cod_data_source_block 5a
_cod_original_sg_symbol_H-M P-1
_cod_database_code 7018353

loop_
_symmetry_equiv_pos_as_xyz
'x, y, z'
'-x, -y, -z'

loop_
_atom_site_label
_atom_site_type_symbol
_atom_site_fract_x
_atom_site_fract_y
_atom_site_fract_z
_atom_site_U_iso_or_equiv
_atom_site_adp_type
_atom_site_occupancy
_atom_site_symmetry_multiplicity
_atom_site_calc_flag
_atom_site_refinement_flags
Eu1 Eu 0.04746(3) 0.798674(11) 0.758499(11) 0.00988(5) Uani 1 1 d D
Ag1 Ag 0.39586(5) 0.699162(19) 1.267205(19) 0.01802(7) Uani 1 1 d .
O1 O -0.1217(4) 0.74040(18) 0.90218(17) 0.0168(5) Uani 1 1 d .
O2 O 0.2773(4) 0.83335(17) 0.85979(16) 0.0143(5) Uani 1 1 d .
O3 O 0.3370(4) 0.76379(17) 0.65773(16) 0.0143(5) Uani 1 1 d .
O4 O -0.0378(4) 0.85152(18) 0.61203(17) 0.0156(5) Uani 1 1 d .
O5 O 0.2755(4) 0.92618(17) 0.68893(17) 0.0164(5) Uani 1 1 d .
O6 O -0.0848(4) 0.93230(18) 0.79936(18) 0.0171(6) Uani 1 1 d .
O7 O 0.2423(4) 0.67141(17) 0.82915(17) 0.0174(6) Uani 1 1 d .
O8 O -0.0608(4) 0.66142(18) 0.72033(18) 0.0161(5) Uani 1 1 d .
O9 O -0.3415(4) 0.7999(2) 0.75611(18) 0.0176(5) Uani 1 1 d D
H9A H -0.388(3) 0.793(3) 0.8100(12) 0.026 Uiso 1 1 d D
H9B H -0.465(4) 0.809(3) 0.741(2) 0.026 Uiso 1 1 d D
N1 N 0.2015(6) 0.7027(3) 1.1565(2) 0.0267(8) Uani 1 1 d .
N2 N 0.2414(6) 0.7306(3) 0.3856(2) 0.0271(8) Uani 1 1 d .
N3 N 0.3718(6) 1.1758(3) 0.7968(3) 0.0284(8) Uani 1 1 d .
N4 N 0.4005(6) 0.4215(2) 0.7226(3) 0.0273(8) Uani 1 1 d .
C1 C -0.2138(7) 0.6593(3) 1.0467(3) 0.0268(10) Uani 1 1 d .
H1A H -0.3442 0.6459 1.0232 0.040 Uiso 1 1 calc R
H1B H -0.2524 0.6885 1.0932 0.040 Uiso 1 1 calc R
H1C H -0.1409 0.6034 1.0694 0.040 Uiso 1 1 calc R
C2 C -0.0654(6) 0.7209(2) 0.9765(2) 0.0149(7) Uani 1 1 d .
C3 C 0.1268(6) 0.7541(3) 0.9989(2) 0.0154(7) Uani 1 1 d .
C4 C 0.2819(6) 0.8125(2) 0.9398(2) 0.0133(7) Uani 1 1 d .
C5 C 0.4604(6) 0.8560(3) 0.9726(2) 0.0193(8) Uani 1 1 d .
H5A H 0.5950 0.8557 0.9357 0.029 Uiso 1 1 calc R
H5B H 0.4775 0.8226 1.0316 0.029 Uiso 1 1 calc R
H5C H 0.4242 0.9180 0.9716 0.029 Uiso 1 1 calc R
C6 C 0.1663(6) 0.7268(3) 1.0866(3) 0.0182(8) Uani 1 1 d .
C7 C -0.0996(7) 0.8841(3) 0.4666(2) 0.0243(9) Uani 1 1 d .
H7A H -0.2446 0.8982 0.4879 0.036 Uiso 1 1 calc R
H7B H -0.1095 0.8457 0.4273 0.036 Uiso 1 1 calc R
H7C H -0.0204 0.9397 0.4359 0.036 Uiso 1 1 calc R
C8 C 0.0166(6) 0.8361(2) 0.5413(2) 0.0143(7) Uani 1 1 d .
C9 C 0.1881(6) 0.7781(3) 0.5271(2) 0.0148(7) Uani 1 1 d .
C10 C 0.3463(6) 0.7483(2) 0.5857(2) 0.0145(7) Uani 1 1 d .
C11 C 0.5330(7) 0.6963(3) 0.5586(3) 0.0227(9) Uani 1 1 d .
H11A H 0.6476 0.6966 0.5953 0.034 Uiso 1 1 calc R
H11B H 0.5873 0.7240 0.4986 0.034 Uiso 1 1 calc R
H11C H 0.4854 0.6344 0.5644 0.034 Uiso 1 1 calc R
C12 C 0.2158(7) 0.7535(3) 0.4482(3) 0.0189(8) Uani 1 1 d .
C13 C 0.5500(7) 1.0368(3) 0.6638(3) 0.0213(8) Uani 1 1 d .
H13A H 0.6654 1.0084 0.6967 0.032 Uiso 1 1 calc R
H13B H 0.5512 1.1010 0.6604 0.032 Uiso 1 1 calc R
H13C H 0.5721 1.0280 0.6056 0.032 Uiso 1 1 calc R
C14 C 0.3354(6) 0.9948(2) 0.7080(2) 0.0148(7) Uani 1 1 d .
C15 C 0.2104(7) 1.0349(2) 0.7667(3) 0.0166(7) Uani 1 1 d .
C16 C 0.0028(7) 1.0020(3) 0.8073(3) 0.0183(8) Uani 1 1 d .
C17 C -0.1220(8) 1.0545(3) 0.8621(3) 0.0315(11) Uani 1 1 d .
H17A H -0.1489 1.1143 0.8266 0.047 Uiso 1 1 calc R
H17B H -0.0389 1.0601 0.9086 0.047 Uiso 1 1 calc R
H17C H -0.2594 1.0232 0.8868 0.047 Uiso 1 1 calc R
C18 C 0.2973(7) 1.1132(3) 0.7830(3) 0.0201(8) Uani 1 1 d .
C19 C 0.4975(7) 0.5600(3) 0.8586(3) 0.0207(8) Uani 1 1 d .
H19A H 0.6265 0.5982 0.8356 0.031 Uiso 1 1 calc R
H19B H 0.5215 0.5004 0.8492 0.031 Uiso 1 1 calc R
H19C H 0.4669 0.5549 0.9203 0.031 Uiso 1 1 calc R
C20 C 0.3098(6) 0.6009(2) 0.8133(2) 0.0149(7) Uani 1 1 d .
C21 C 0.2170(6) 0.5594(3) 0.7552(3) 0.0170(7) Uani 1 1 d .
C22 C 0.0287(6) 0.5909(2) 0.7145(2) 0.0154(7) Uani 1 1 d .
C23 C -0.0668(8) 0.5352(3) 0.6625(3) 0.0285(10) Uani 1 1 d .
H23A H -0.2193 0.5485 0.6593 0.043 Uiso 1 1 calc R
H23B H -0.0526 0.4715 0.6902 0.043 Uiso 1 1 calc R
H23C H 0.0094 0.5494 0.6043 0.043 Uiso 1 1 calc R
C24 C 0.3152(7) 0.4826(2) 0.7371(3) 0.0189(7) Uani 1 1 d .

loop_
_atom_site_aniso_label
_atom_site_aniso_U_11
_atom_site_aniso_U_22
_atom_site_aniso_U_33
_atom_site_aniso_U_23
_atom_site_aniso_U_13
_atom_site_aniso_U_12
Eu1 0.00915(8) 0.01197(8) 0.00898(8) -0.00355(6) -0.00089(6) 0.00088(6)
Ag1 0.02585(16) 0.01592(13) 0.01459(13) -0.00726(10) -0.00436(11) 0.00463(12)
O1 0.0147(13) 0.0228(14) 0.0121(12) -0.0031(11) -0.0016(10) -0.0006(11)
O2 0.0147(12) 0.0163(12) 0.0120(11) -0.0033(10) -0.0030(11) 0.0011(11)
O3 0.0133(12) 0.0168(12) 0.0138(12) -0.0053(10) -0.0024(11) 0.0005(11)
O4 0.0158(13) 0.0199(13) 0.0116(12) -0.0044(10) -0.0029(10) 0.0024(11)
O5 0.0193(14) 0.0161(12) 0.0136(12) -0.0036(10) -0.0007(11) -0.0023(11)
O6 0.0150(13) 0.0153(13) 0.0232(14) -0.0086(11) -0.0028(11) 0.0011(10)
O7 0.0212(14) 0.0168(13) 0.0149(13) -0.0044(10) -0.0044(11) 0.0046(11)
O8 0.0113(12) 0.0170(13) 0.0212(14) -0.0075(11) -0.0006(11) 0.0006(10)
O9 0.0138(12) 0.0274(15) 0.0137(13) -0.0090(12) -0.0022(11) 0.0045(12)
N1 0.0279(19) 0.035(2) 0.0154(16) -0.0038(15) -0.0023(15) -0.0061(17)
N2 0.035(2) 0.031(2) 0.0184(17) -0.0122(16) -0.0023(16) 0.0046(17)
N3 0.027(2) 0.0236(19) 0.037(2) -0.0128(17) 0.0009(17) -0.0047(15)
N4 0.030(2) 0.0203(18) 0.034(2) -0.0094(16) -0.0092(17) 0.0060(15)
C1 0.026(2) 0.033(2) 0.0155(19) 0.0018(17) 0.0008(17) -0.0132(19)
C2 0.0156(17) 0.0155(17) 0.0128(16) -0.0037(14) 0.0016(13) -0.0018(14)
C3 0.0187(18) 0.0177(18) 0.0100(16) -0.0031(14) -0.0030(14) 0.0014(14)
C4 0.0123(16) 0.0159(16) 0.0150(16) -0.0085(13) -0.0051(14) 0.0049(14)
C5 0.0181(19) 0.026(2) 0.0159(17) -0.0082(15) -0.0031(15) -0.0037(16)
C6 0.0197(19) 0.0181(18) 0.0171(18) -0.0050(15) -0.0027(15) -0.0022(15)
C7 0.028(2) 0.031(2) 0.0143(18) -0.0036(16) -0.0067(17) 0.0077(19)
C8 0.0145(17) 0.0171(17) 0.0110(16) -0.0025(14) -0.0030(13) -0.0004(14)
C9 0.0170(18) 0.0168(17) 0.0109(16) -0.0052(14) 0.0004(13) -0.0006(14)
C10 0.0151(17) 0.0125(15) 0.0152(16) -0.0030(13) 0.0008(15) -0.0014(14)
C11 0.020(2) 0.025(2) 0.024(2) -0.0102(17) 0.0015(16) 0.0071(16)
C12 0.0199(19) 0.0206(19) 0.0170(18) -0.0058(15) -0.0030(15) 0.0017(15)
C13 0.0174(19) 0.0186(18) 0.026(2) -0.0042(16) 0.0014(16) -0.0048(15)
C14 0.0142(17) 0.0123(15) 0.0162(17) 0.0001(13) -0.0041(15) -0.0012(14)
C15 0.024(2) 0.0087(15) 0.0183(18) -0.0057(14) -0.0031(15) 0.0018(14)
C16 0.0210(19) 0.0151(17) 0.0207(19) -0.0072(15) -0.0049(16) 0.0040(15)
C17 0.027(2) 0.029(2) 0.045(3) -0.023(2) 0.003(2) 0.0005(19)
C18 0.022(2) 0.0144(17) 0.0232(19) -0.0043(15) -0.0029(17) 0.0015(16)
C19 0.0195(19) 0.0167(18) 0.025(2) -0.0013(15) -0.0078(17) 0.0037(15)
C20 0.0134(17) 0.0174(17) 0.0114(15) 0.0001(13) 0.0013(14) -0.0012(14)
C21 0.0180(18) 0.0133(17) 0.0201(19) -0.0058(15) 0.0000(15) 0.0024(14)
C22 0.0137(17) 0.0139(16) 0.0189(18) -0.0056(14) 0.0005(14) 0.0010(14)
C23 0.029(2) 0.023(2) 0.042(3) -0.018(2) -0.014(2) 0.0026(18)
C24 0.0209(19) 0.0141(17) 0.0213(18) -0.0033(14) -0.0041(17) 0.0009(16)

loop_
_atom_type_symbol
_atom_type_description
_atom_type_scat_dispersion_real
_atom_type_scat_dispersion_imag
_atom_type_scat_source
C C 0.0033 0.0016 'International Tables Vol C Tables 4.2.6.8 and 6.1.1.4'
H H 0.0000 0.0000 'International Tables Vol C Tables 4.2.6.8 and 6.1.1.4'
N N 0.0061 0.0033 'International Tables Vol C Tables 4.2.6.8 and 6.1.1.4'
O O 0.0106 0.0060 'International Tables Vol C Tables 4.2.6.8 and 6.1.1.4'
Ag Ag -0.8971 1.1015 'International Tables Vol C Tables 4.2.6.8 and 6.1.1.4'
Eu Eu -0.1578 3.6682 'International Tables Vol C Tables 4.2.6.8 and 6.1.1.4'

loop_
_geom_angle_atom_site_label_1
_geom_angle_atom_site_label_2
_geom_angle_atom_site_label_3
_geom_angle
_geom_angle_site_symmetry_1
_geom_angle_site_symmetry_3
O5 Eu1 O1 134.21(9) . .
O5 Eu1 O7 113.01(10) . .
O1 Eu1 O7 70.99(9) . .
O5 Eu1 O4 71.95(9) . .
O1 Eu1 O4 141.17(9) . .
O7 Eu1 O4 132.15(9) . .
O5 Eu1 O9 122.51(10) . .
O1 Eu1 O9 71.14(9) . .
O7 Eu1 O9 124.48(10) . .
O4 Eu1 O9 70.12(9) . .
O5 Eu1 O6 69.12(9) . .
O1 Eu1 O6 76.69(9) . .
O7 Eu1 O6 133.56(9) . .
O4 Eu1 O6 93.67(9) . .
O9 Eu1 O6 71.97(10) . .
O5 Eu1 O2 69.90(9) . .
O1 Eu1 O2 70.92(9) . .
O7 Eu1 O2 67.07(9) . .
O4 Eu1 O2 141.81(9) . .
O9 Eu1 O2 131.87(9) . .
O6 Eu1 O2 71.39(9) . .
O5 Eu1 O3 67.70(9) . .
O1 Eu1 O3 140.30(9) . .
O7 Eu1 O3 69.52(9) . .
O4 Eu1 O3 69.56(9) . .
O9 Eu1 O3 131.11(9) . .
O6 Eu1 O3 136.65(9) . .
O2 Eu1 O3 97.01(8) . .
O5 Eu1 O8 134.88(9) . .
O1 Eu1 O8 90.23(9) . .
O7 Eu1 O8 68.68(9) . .
O4 Eu1 O8 75.90(9) . .
O9 Eu1 O8 72.45(9) . .
O6 Eu1 O8 144.38(9) . .
O2 Eu1 O8 135.45(9) . .
O3 Eu1 O8 71.90(9) . .
O5 Eu1 H9A 128.6(10) . .
O1 Eu1 H9A 54.0(5) . .
O7 Eu1 H9A 115.5(8) . .
O4 Eu1 H9A 87.6(5) . .
O9 Eu1 H9A 17.9(4) . .
O6 Eu1 H9A 65.7(10) . .
O2 Eu1 H9A 115.2(5) . .
O3 Eu1 H9A 147.0(7) . .
O8 Eu1 H9A 79.7(9) . .
N2 Ag1 N4 119.81(15) 1_556 2_667
N2 Ag1 N1 119.77(15) 1_556 .
N4 Ag1 N1 105.57(14) 2_667 .
N2 Ag1 N3 103.59(14) 1_556 2_677
N4 Ag1 N3 106.03(14) 2_667 2_677
N1 Ag1 N3 99.15(14) . 2_677
C2 O1 Eu1 136.9(2) . .
C4 O2 Eu1 136.7(2) . .
C10 O3 Eu1 134.9(3) . .
C8 O4 Eu1 137.8(2) . .
C14 O5 Eu1 135.7(3) . .
C16 O6 Eu1 134.3(3) . .
C20 O7 Eu1 136.9(2) . .
C22 O8 Eu1 135.2(2) . .
Eu1 O9 H9A 102.2(14) . .
Eu1 O9 H9B 164(3) . .
H9A O9 H9B 93(2) . .
C6 N1 Ag1 153.9(3) . .
C12 N2 Ag1 162.0(4) . 1_554
C18 N3 Ag1 142.1(4) . 2_677
C24 N4 Ag1 162.5(4) . 2_667
C2 C1 H1A 109.5 . .
C2 C1 H1B 109.5 . .
H1A C1 H1B 109.5 . .
C2 C1 H1C 109.5 . .
H1A C1 H1C 109.5 . .
H1B C1 H1C 109.5 . .
O1 C2 C3 124.2(3) . .
O1 C2 C1 117.4(3) . .
C3 C2 C1 118.4(3) . .
C6 C3 C2 117.4(3) . .
C6 C3 C4 117.8(3) . .
C2 C3 C4 124.7(3) . .
O2 C4 C3 123.7(3) . .
O2 C4 C5 116.2(3) . .
C3 C4 C5 120.1(3) . .
C4 C5 H5A 109.5 . .
C4 C5 H5B 109.5 . .
H5A C5 H5B 109.5 . .
C4 C5 H5C 109.5 . .
H5A C5 H5C 109.5 . .
H5B C5 H5C 109.5 . .
N1 C6 C3 177.9(5) . .
C8 C7 H7A 109.5 . .
C8 C7 H7B 109.5 . .
H7A C7 H7B 109.5 . .
C8 C7 H7C 109.5 . .
H7A C7 H7C 109.5 . .
H7B C7 H7C 109.5 . .
O4 C8 C9 123.3(3) . .
O4 C8 C7 117.4(3) . .
C9 C8 C7 119.3(3) . .
C12 C9 C8 118.9(3) . .
C12 C9 C10 117.0(3) . .
C8 C9 C10 124.0(3) . .
O3 C10 C9 123.0(3) . .
O3 C10 C11 118.3(4) . .
C9 C10 C11 118.7(3) . .
C10 C11 H11A 109.5 . .
C10 C11 H11B 109.5 . .
H11A C11 H11B 109.5 . .
C10 C11 H11C 109.5 . .
H11A C11 H11C 109.5 . .
H11B C11 H11C 109.5 . .
N2 C12 C9 177.5(4) . .
C14 C13 H13A 109.5 . .
C14 C13 H13B 109.5 . .
H13A C13 H13B 109.5 . .
C14 C13 H13C 109.5 . .
H13A C13 H13C 109.5 . .
H13B C13 H13C 109.5 . .
O5 C14 C15 123.2(4) . .
O5 C14 C13 116.6(3) . .
C15 C14 C13 120.2(3) . .
C18 C15 C16 118.9(4) . .
C18 C15 C14 117.6(4) . .
C16 C15 C14 123.5(3) . .
O6 C16 C15 123.8(4) . .
O6 C16 C17 117.5(4) . .
C15 C16 C17 118.7(4) . .
C16 C17 H17A 109.5 . .
C16 C17 H17B 109.5 . .
H17A C17 H17B 109.5 . .
C16 C17 H17C 109.5 . .
H17A C17 H17C 109.5 . .
H17B C17 H17C 109.5 . .
N3 C18 C15 178.5(5) . .
C20 C19 H19A 109.5 . .
C20 C19 H19B 109.5 . .
H19A C19 H19B 109.5 . .
C20 C19 H19C 109.5 . .
H19A C19 H19C 109.5 . .
H19B C19 H19C 109.5 . .
O7 C20 C21 122.9(4) . .
O7 C20 C19 116.4(3) . .
C21 C20 C19 120.6(3) . .
C24 C21 C20 118.5(4) . .
C24 C21 C22 117.8(4) . .
C20 C21 C22 123.7(3) . .
O8 C22 C21 123.3(4) . .
O8 C22 C23 118.3(4) . .
C21 C22 C23 118.3(3) . .
C22 C23 H23A 109.5 . .
C22 C23 H23B 109.5 . .
H23A C23 H23B 109.5 . .
C22 C23 H23C 109.5 . .
H23A C23 H23C 109.5 . .
H23B C23 H23C 109.5 . .
N4 C24 C21 177.9(5) . .

loop_
_geom_bond_atom_site_label_1
_geom_bond_atom_site_label_2
_geom_bond_distance
_geom_bond_site_symmetry_2
Eu1 O5 2.389(3) .
Eu1 O1 2.396(3) .
Eu1 O7 2.410(3) .
Eu1 O4 2.419(3) .
Eu1 O9 2.439(3) .
Eu1 O6 2.441(3) .
Eu1 O2 2.449(3) .
Eu1 O3 2.459(3) .
Eu1 O8 2.468(3) .
Eu1 H9A 2.755(18) .
Ag1 N2 2.218(4) 1_556
Ag1 N4 2.239(4) 2_667
Ag1 N1 2.260(4) .
Ag1 N3 2.361(4) 2_677
O1 C2 1.251(4) .
O2 C4 1.255(4) .
O3 C10 1.244(4) .
O4 C8 1.241(4) .
O5 C14 1.246(4) .
O6 C16 1.250(5) .
O7 C20 1.245(4) .
O8 C22 1.245(4) .
O9 H9A 0.867(17) .
O9 H9B 0.838(18) .
N1 C6 1.142(5) .
N2 C12 1.150(5) .
N2 Ag1 2.218(4) 1_554
N3 C18 1.155(5) .
N3 Ag1 2.361(4) 2_677
N4 C24 1.147(5) .
N4 Ag1 2.239(4) 2_667
C1 C2 1.511(5) .
C1 H1A 0.9800 .
C1 H1B 0.9800 .
C1 H1C 0.9800 .
C2 C3 1.425(5) .
C3 C6 1.422(5) .
C3 C4 1.426(5) .
C4 C5 1.513(5) .
C5 H5A 0.9800 .
C5 H5B 0.9800 .
C5 H5C 0.9800 .
C7 C8 1.507(5) .
C7 H7A 0.9800 .
C7 H7B 0.9800 .
C7 H7C 0.9800 .
C8 C9 1.435(5) .
C9 C12 1.416(5) .
C9 C10 1.437(5) .
C10 C11 1.507(5) .
C11 H11A 0.9800 .
C11 H11B 0.9800 .
C11 H11C 0.9800 .
C13 C14 1.514(5) .
C13 H13A 0.9800 .
C13 H13B 0.9800 .
C13 H13C 0.9800 .
C14 C15 1.428(5) .
C15 C18 1.422(5) .
C15 C16 1.423(6) .
C16 C17 1.507(6) .
C17 H17A 0.9800 .
C17 H17B 0.9800 .
C17 H17C 0.9800 .
C19 C20 1.505(5) .
C19 H19A 0.9800 .
C19 H19B 0.9800 .
C19 H19C 0.9800 .
C20 C21 1.433(5) .
C21 C24 1.417(5) .
C21 C22 1.436(5) .
C22 C23 1.510(5) .
C23 H23A 0.9800 .
C23 H23B 0.9800 .
C23 H23C 0.9800 .
